data_7155571
loop_
_publ_author_name
'Karunaratne, Chamini'
'Sarkisian, Ryan G.'
'Reeves, Jennifer'
'Deng, Yongming'
'Wheeler, Kraig A.'
'Wang, Hong'

_publ_section_title
;
 Multicomponent Reaction through Cooperative Trio Catalysis Incorporating
 Enamine, Br\/onsted Acid and Metal Lewis Acid Catalysis: A Concise Route
 to Access Chromans
;
_journal_name_full 'Org. Biomol. Chem.'
_journal_paper_doi 10.1039/C7OB00753A
_journal_year 2017
_chemical_formula_moiety 'C20 H23 N O3'
_chemical_formula_sum 'C20 H23 N O3'
_chemical_formula_weight 325.39
_chemical_name_systematic
;
 ?
;
_space_group_crystal_system monoclinic
_space_group_IT_number 14
_space_group_name_Hall '-P 2yn'
_space_group_name_H-M_alt 'P 1 21/n 1'
_symmetry_space_group_name_Hall '-P 2yn'
_symmetry_space_group_name_H-M 'P 1 21/n 1'
_atom_sites_solution_hydrogens mixed
_audit_creation_method SHELXL-2012
_audit_update_record
;
2016-11-21 deposited with the CCDC.
2017-04-07 downloaded from the CCDC.
;
_cell_angle_alpha 90
_cell_angle_beta 103.443(4)
_cell_angle_gamma 90
_cell_formula_units_Z 4
_cell_length_a 11.6820(6)
_cell_length_b 7.2674(4)
_cell_length_c 20.0741(10)
_cell_measurement_reflns_used 4019
_cell_measurement_temperature 173(2)
_cell_measurement_theta_max 66.899
_cell_measurement_theta_min 3.593
_cell_volume 1657.55(15)
_computing_cell_refinement APEX2
_computing_data_collection 'APEX2 (Bruker, 2010)'
_computing_data_reduction
;
SAINT (Bruker, 2008) and XPREP (Bruker, 2008)
;
_computing_molecular_graphics 'XSEED (Barbour, 2001)'
_computing_publication_material 'XSEED (Barbour, 2001)'
_computing_structure_refinement 'SHELXL-97 (Sheldrick, 2008)'
_computing_structure_solution 'SHELXS-97 (Sheldrick, 2008)'
_diffrn_ambient_temperature 173(2)
_diffrn_detector_area_resol_mean 8.33
_diffrn_measured_fraction_theta_full 0.984
_diffrn_measured_fraction_theta_max 0.978
_diffrn_measurement_device_type 'Bruker APEXII CCD'
_diffrn_measurement_method 'phi and omega scans'
_diffrn_radiation_monochromator graphite
_diffrn_radiation_source 'fine-focus sealed tube'
_diffrn_radiation_type CuK\a
_diffrn_radiation_wavelength 1.54178
_diffrn_reflns_av_R_equivalents 0.0392
_diffrn_reflns_av_unetI/netI 0.0436
_diffrn_reflns_Laue_measured_fraction_full 0.984
_diffrn_reflns_Laue_measured_fraction_max 0.978
_diffrn_reflns_limit_h_max 14
_diffrn_reflns_limit_h_min -13
_diffrn_reflns_limit_k_max 7
_diffrn_reflns_limit_k_min -8
_diffrn_reflns_limit_l_max 23
_diffrn_reflns_limit_l_min -24
_diffrn_reflns_number 10702
_diffrn_reflns_point_group_measured_fraction_full 0.984
_diffrn_reflns_point_group_measured_fraction_max 0.978
_diffrn_reflns_theta_full 67.679
_diffrn_reflns_theta_max 68.431
_diffrn_reflns_theta_min 4.021
_exptl_absorpt_coefficient_mu 0.699
_exptl_absorpt_correction_T_max 0.8299
_exptl_absorpt_correction_T_min 0.7490
_exptl_absorpt_correction_type multi-scan
_exptl_absorpt_process_details 'SADABS (Bruker, 2010)'
_exptl_crystal_colour colorless
_exptl_crystal_density_diffrn 1.304
_exptl_crystal_description 'transparent prism'
_exptl_crystal_F_000 696
_exptl_crystal_size_max 0.32
_exptl_crystal_size_mid 0.24
_exptl_crystal_size_min 0.22
_refine_diff_density_max 0.499
_refine_diff_density_min -0.294
_refine_diff_density_rms 0.063
_refine_ls_extinction_method none
_refine_ls_goodness_of_fit_ref 1.044
_refine_ls_hydrogen_treatment mixed
_refine_ls_matrix_type full
_refine_ls_number_parameters 224
_refine_ls_number_reflns 2980
_refine_ls_number_restraints 2
_refine_ls_restrained_S_all 1.044
_refine_ls_R_factor_all 0.0935
_refine_ls_R_factor_gt 0.0634
_refine_ls_shift/su_max 0.000
_refine_ls_shift/su_mean 0.000
_refine_ls_structure_factor_coef Fsqd
_refine_ls_weighting_details
;
 w=1/[\s^2^(Fo^2^)+(0.0597P)^2^+2.7815P]
 where P=(Fo^2^+2Fc^2^)/3
;
_refine_ls_weighting_scheme calc
_refine_ls_wR_factor_gt 0.1481
_refine_ls_wR_factor_ref 0.1652
_reflns_Friedel_coverage 0.000
_reflns_number_gt 2206
_reflns_number_total 2980
_reflns_threshold_expression 'I > 2\s(I)'
_cod_data_source_file c7ob00753a2.cif
_cod_data_source_block hwang10
_cod_database_code 7155571
_shelx_space_group_comment
;
The symmetry employed for this shelxl refinement is uniquely defined
by the following loop, which should always be used as a source of
symmetry information in preference to the above space-group names.
They are only intended as comments.
;
_shelxl_version_number 2012-9

loop_
_space_group_symop_operation_xyz
'x, y, z'
'-x+1/2, y+1/2, -z+1/2'
'-x, -y, -z'
'x-1/2, -y-1/2, z-1/2'

loop_
_atom_site_label
_atom_site_type_symbol
_atom_site_fract_x
_atom_site_fract_y
_atom_site_fract_z
_atom_site_U_iso_or_equiv
_atom_site_adp_type
_atom_site_occupancy
_atom_site_site_symmetry_order
_atom_site_calc_flag
_atom_site_refinement_flags_posn
_atom_site_refinement_flags_adp
O1 O 0.84027(17) 0.9067(3) 0.64689(10) 0.0279(5) Uani 1 1 d . .
H6 H 0.997(2) 0.738(5) 0.6041(13) 0.033 Uiso 1 1 d D U
O2 O 0.94019(17) 0.7733(3) 0.57141(11) 0.0308(5) Uani 1 1 d D .
O3 O 0.63382(17) 0.8218(3) 0.17810(10) 0.0284(5) Uani 1 1 d . .
N1 N 0.6066(2) 0.8504(4) 0.45109(13) 0.0305(6) Uani 1 1 d D .
H1 H 0.556(2) 0.933(4) 0.4597(16) 0.037 Uiso 1 1 d D U
C1 C 0.7387(2) 0.8035(4) 0.63786(15) 0.0234(6) Uani 1 1 d . .
C2 C 0.7110(3) 0.7353(4) 0.69691(15) 0.0288(7) Uani 1 1 d . .
H2 H 0.7612 0.7599 0.7405 0.035 Uiso 1 1 calc R U
C3 C 0.6101(3) 0.6316(5) 0.69216(16) 0.0322(7) Uani 1 1 d . .
H3 H 0.5915 0.5838 0.7324 0.039 Uiso 1 1 calc R U
C4 C 0.5362(3) 0.5975(5) 0.62858(16) 0.0311(7) Uani 1 1 d . .
H4 H 0.4667 0.5268 0.6252 0.037 Uiso 1 1 calc R U
C5 C 0.5639(2) 0.6666(4) 0.57026(15) 0.0250(6) Uani 1 1 d . .
H5 H 0.5123 0.6435 0.5270 0.030 Uiso 1 1 calc R U
C6 C 0.6657(2) 0.7694(4) 0.57317(14) 0.0230(6) Uani 1 1 d . .
C7 C 0.7057(2) 0.8239(4) 0.50870(15) 0.0274(7) Uani 1 1 d . .
H7 H 0.7513 0.7172 0.4969 0.033 Uiso 1 1 calc R U
C8 C 0.7919(2) 0.9860(4) 0.52470(15) 0.0261(7) Uani 1 1 d . .
H8 H 0.8287 1.0017 0.4848 0.031 Uiso 1 1 calc R U
C9 C 0.7355(3) 1.1678(5) 0.53602(16) 0.0316(7) Uani 1 1 d . .
H9A H 0.6946 1.1541 0.5737 0.038 Uiso 1 1 calc R U
H9B H 0.6761 1.2014 0.4940 0.038 Uiso 1 1 calc R U
C10 C 0.8275(3) 1.3226(4) 0.55383(17) 0.0357(8) Uani 1 1 d . .
H10A H 0.8643 1.3433 0.5147 0.043 Uiso 1 1 calc R U
H10B H 0.7884 1.4382 0.5624 0.043 Uiso 1 1 calc R U
C11 C 0.9227(3) 1.2714(5) 0.61772(17) 0.0349(8) Uani 1 1 d . .
H11A H 0.9838 1.3685 0.6269 0.042 Uiso 1 1 calc R U
H11B H 0.8871 1.2634 0.6578 0.042 Uiso 1 1 calc R U
C12 C 0.9790(3) 1.0889(5) 0.60776(16) 0.0322(7) Uani 1 1 d . .
H12A H 1.0351 1.0545 0.6510 0.039 Uiso 1 1 calc R U
H12B H 1.0242 1.1032 0.5720 0.039 Uiso 1 1 calc R U
C13 C 0.8898(2) 0.9340(4) 0.58699(14) 0.0259(7) Uani 1 1 d . .
C14 C 0.6197(3) 0.8421(4) 0.38336(15) 0.0261(7) Uani 1 1 d . .
C15 C 0.5299(3) 0.9076(4) 0.33134(16) 0.0291(7) Uani 1 1 d . .
H15 H 0.4625 0.9614 0.3424 0.035 Uiso 1 1 calc R U
C16 C 0.5360(2) 0.8967(4) 0.26430(15) 0.0282(7) Uani 1 1 d . .
H16 H 0.4733 0.9425 0.2293 0.034 Uiso 1 1 calc R U
C17 C 0.6343(2) 0.8185(4) 0.24734(14) 0.0233(6) Uani 1 1 d . .
C18 C 0.7245(2) 0.7480(4) 0.29735(14) 0.0235(6) Uani 1 1 d . .
H18 H 0.7907 0.6922 0.2856 0.028 Uiso 1 1 calc R U
C19 C 0.7171(3) 0.7597(4) 0.36572(15) 0.0277(7) Uani 1 1 d . .
H19 H 0.7789 0.7111 0.4007 0.033 Uiso 1 1 calc R U
C20 C 0.7392(3) 0.7656(5) 0.15958(15) 0.0305(7) Uani 1 1 d . .
H20A H 0.8059 0.8359 0.1862 0.046 Uiso 1 1 calc R U
H20B H 0.7318 0.7883 0.1106 0.046 Uiso 1 1 calc R U
H20C H 0.7523 0.6341 0.1691 0.046 Uiso 1 1 calc R U

loop_
_atom_site_aniso_label
_atom_site_aniso_U_11
_atom_site_aniso_U_22
_atom_site_aniso_U_33
_atom_site_aniso_U_23
_atom_site_aniso_U_13
_atom_site_aniso_U_12
O1 0.0279(10) 0.0269(12) 0.0241(11) -0.0005(9) -0.0034(8) -0.0052(9)
O2 0.0258(11) 0.0327(13) 0.0290(12) 0.0005(10) -0.0034(8) 0.0022(9)
O3 0.0278(10) 0.0321(12) 0.0226(11) 0.0029(9) 0.0002(8) 0.0026(9)
N1 0.0228(12) 0.0388(17) 0.0277(14) -0.0021(12) 0.0017(10) 0.0049(11)
C1 0.0246(14) 0.0176(15) 0.0252(15) -0.0003(12) -0.0001(11) 0.0021(12)
C2 0.0309(15) 0.0308(18) 0.0237(15) -0.0002(13) 0.0043(12) 0.0058(14)
C3 0.0364(17) 0.0321(18) 0.0305(17) 0.0067(14) 0.0125(13) 0.0061(14)
C4 0.0270(15) 0.0284(18) 0.0403(19) -0.0014(15) 0.0124(13) -0.0023(13)
C5 0.0247(14) 0.0207(15) 0.0280(16) -0.0056(13) 0.0027(12) -0.0010(12)
C6 0.0244(14) 0.0175(15) 0.0247(15) 0.0022(12) 0.0008(11) 0.0009(12)
C7 0.0225(14) 0.0283(17) 0.0281(16) 0.0069(14) -0.0005(12) -0.0016(13)
C8 0.0258(15) 0.0262(16) 0.0242(15) 0.0017(13) 0.0016(12) -0.0003(13)
C9 0.0279(15) 0.0345(19) 0.0301(17) 0.0000(14) 0.0020(13) 0.0030(14)
C10 0.0431(18) 0.0215(17) 0.0399(19) -0.0003(15) 0.0048(15) 0.0024(14)
C11 0.0355(17) 0.0321(19) 0.0359(18) -0.0083(15) 0.0060(14) -0.0083(15)
C12 0.0262(15) 0.0355(19) 0.0322(17) -0.0025(15) 0.0012(13) -0.0046(14)
C13 0.0230(14) 0.0301(17) 0.0217(15) 0.0061(13) -0.0009(11) -0.0032(13)
C14 0.0298(15) 0.0233(16) 0.0264(16) -0.0072(13) 0.0088(12) -0.0105(13)
C15 0.0250(15) 0.0255(17) 0.0354(18) -0.0002(14) 0.0042(13) -0.0001(13)
C16 0.0259(15) 0.0244(16) 0.0324(17) 0.0027(14) 0.0026(12) 0.0003(13)
C17 0.0257(14) 0.0182(14) 0.0246(15) -0.0012(12) 0.0028(11) -0.0033(12)
C18 0.0253(14) 0.0192(15) 0.0246(15) -0.0036(12) 0.0028(11) -0.0019(12)
C19 0.0293(15) 0.0232(16) 0.0258(16) 0.0017(13) -0.0030(12) -0.0058(13)
C20 0.0352(16) 0.0319(18) 0.0244(16) -0.0007(14) 0.0071(12) 0.0017(14)

loop_
_atom_type_symbol
_atom_type_description
_atom_type_scat_dispersion_real
_atom_type_scat_dispersion_imag
_atom_type_scat_source
C C 0.0181 0.0091 'International Tables Vol C Tables 4.2.6.8 and 6.1.1.4'
H H 0.0000 0.0000 'International Tables Vol C Tables 4.2.6.8 and 6.1.1.4'
N N 0.0311 0.0180 'International Tables Vol C Tables 4.2.6.8 and 6.1.1.4'
O O 0.0492 0.0322 'International Tables Vol C Tables 4.2.6.8 and 6.1.1.4'

loop_
_geom_angle_atom_site_label_1
_geom_angle_atom_site_label_2
_geom_angle_atom_site_label_3
_geom_angle
C1 O1 C13 117.2(2)
C13 O2 H6 112(2)
C17 O3 C20 117.0(2)
C14 N1 C7 121.4(2)
C14 N1 H1 116(2)
C7 N1 H1 112(2)
O1 C1 C2 116.5(2)
O1 C1 C6 122.5(3)
C2 C1 C6 121.0(3)
C3 C2 C1 119.9(3)
C3 C2 H2 120.0
C1 C2 H2 120.0
C2 C3 C4 119.9(3)
C2 C3 H3 120.0
C4 C3 H3 120.0
C5 C4 C3 119.8(3)
C5 C4 H4 120.1
C3 C4 H4 120.1
C4 C5 C6 121.7(3)
C4 C5 H5 119.1
C6 C5 H5 119.1
C5 C6 C1 117.6(3)
C5 C6 C7 122.0(3)
C1 C6 C7 120.0(3)
N1 C7 C6 111.5(2)
N1 C7 C8 115.4(3)
C6 C7 C8 109.7(2)
N1 C7 H7 106.6
C6 C7 H7 106.6
C8 C7 H7 106.6
C9 C8 C13 111.1(2)
C9 C8 C7 114.4(2)
C13 C8 C7 108.1(2)
C9 C8 H8 107.7
C13 C8 H8 107.7
C7 C8 H8 107.7
C8 C9 C10 111.6(2)
C8 C9 H9A 109.3
C10 C9 H9A 109.3
C8 C9 H9B 109.3
C10 C9 H9B 109.3
H9A C9 H9B 108.0
C11 C10 C9 110.4(3)
C11 C10 H10A 109.6
C9 C10 H10A 109.6
C11 C10 H10B 109.6
C9 C10 H10B 109.6
H10A C10 H10B 108.1
C12 C11 C10 110.8(3)
C12 C11 H11A 109.5
C10 C11 H11A 109.5
C12 C11 H11B 109.5
C10 C11 H11B 109.5
H11A C11 H11B 108.1
C11 C12 C13 113.1(2)
C11 C12 H12A 109.0
C13 C12 H12A 109.0
C11 C12 H12B 109.0
C13 C12 H12B 109.0
H12A C12 H12B 107.8
O2 C13 O1 110.1(2)
O2 C13 C12 112.8(2)
O1 C13 C12 104.5(2)
O2 C13 C8 107.5(2)
O1 C13 C8 109.9(2)
C12 C13 C8 112.0(3)
C15 C14 C19 118.4(3)
C15 C14 N1 118.8(3)
C19 C14 N1 122.7(3)
C16 C15 C14 121.3(3)
C16 C15 H15 119.4
C14 C15 H15 119.4
C15 C16 C17 120.0(3)
C15 C16 H16 120.0
C17 C16 H16 120.0
C18 C17 O3 124.1(3)
C18 C17 C16 120.6(3)
O3 C17 C16 115.2(2)
C17 C18 C19 118.8(3)
C17 C18 H18 120.6
C19 C18 H18 120.6
C18 C19 C14 120.9(3)
C18 C19 H19 119.6
C14 C19 H19 119.6
O3 C20 H20A 109.5
O3 C20 H20B 109.5
H20A C20 H20B 109.5
O3 C20 H20C 109.5
H20A C20 H20C 109.5
H20B C20 H20C 109.5

loop_
_geom_bond_atom_site_label_1
_geom_bond_atom_site_label_2
_geom_bond_distance
O1 C1 1.379(3)
O1 C13 1.464(3)
O2 C13 1.376(4)
O2 H6 0.858(18)
O3 C17 1.389(3)
O3 C20 1.426(3)
N1 C14 1.405(4)
N1 C7 1.446(4)
N1 H1 0.886(18)
C1 C2 1.391(4)
C1 C6 1.400(4)
C2 C3 1.383(4)
C2 H2 0.9500
C3 C4 1.387(4)
C3 H3 0.9500
C4 C5 1.380(4)
C4 H4 0.9500
C5 C6 1.394(4)
C5 H5 0.9500
C6 C7 1.526(4)
C7 C8 1.535(4)
C7 H7 1.0000
C8 C9 1.516(4)
C8 C13 1.533(4)
C8 H8 1.0000
C9 C10 1.540(4)
C9 H9A 0.9900
C9 H9B 0.9900
C10 C11 1.535(4)
C10 H10A 0.9900
C10 H10B 0.9900
C11 C12 1.514(5)
C11 H11A 0.9900
C11 H11B 0.9900
C12 C13 1.525(4)
C12 H12A 0.9900
C12 H12B 0.9900
C14 C15 1.382(4)
C14 C19 1.402(4)
C15 C16 1.367(4)
C15 H15 0.9500
C16 C17 1.392(4)
C16 H16 0.9500
C17 C18 1.375(4)
C18 C19 1.398(4)
C18 H18 0.9500
C19 H19 0.9500
C20 H20A 0.9800
C20 H20B 0.9800
C20 H20C 0.9800

loop_
_geom_hbond_atom_site_label_D
_geom_hbond_atom_site_label_H
_geom_hbond_atom_site_label_A
_geom_hbond_distance_DH
_geom_hbond_distance_HA
_geom_hbond_distance_DA
_geom_hbond_angle_DHA
_geom_hbond_site_symmetry_A
O2 H6 O3 0.858(18) 1.960(19) 2.816(3) 175(3) 4_676

loop_
_geom_torsion_atom_site_label_1
_geom_torsion_atom_site_label_2
_geom_torsion_atom_site_label_3
_geom_torsion_atom_site_label_4
_geom_torsion
C13 O1 C1 C2 162.5(3)
C13 O1 C1 C6 -18.1(4)
O1 C1 C2 C3 179.6(3)
C6 C1 C2 C3 0.2(5)
C1 C2 C3 C4 -0.7(5)
C2 C3 C4 C5 0.3(5)
C3 C4 C5 C6 0.6(5)
C4 C5 C6 C1 -1.1(4)
C4 C5 C6 C7 171.5(3)
O1 C1 C6 C5 -178.7(3)
C2 C1 C6 C5 0.7(4)
O1 C1 C6 C7 8.6(4)
C2 C1 C6 C7 -172.1(3)
C14 N1 C7 C6 -159.1(3)
C14 N1 C7 C8 74.8(4)
C5 C6 C7 N1 31.5(4)
C1 C6 C7 N1 -156.0(3)
C5 C6 C7 C8 160.7(3)
C1 C6 C7 C8 -26.9(4)
N1 C7 C8 C9 55.3(4)
C6 C7 C8 C9 -71.7(3)
N1 C7 C8 C13 179.6(3)
C6 C7 C8 C13 52.7(3)
C13 C8 C9 C10 55.6(3)
C7 C8 C9 C10 178.4(3)
C8 C9 C10 C11 -57.4(4)
C9 C10 C11 C12 55.8(4)
C10 C11 C12 C13 -54.0(4)
C1 O1 C13 O2 -72.7(3)
C1 O1 C13 C12 165.9(2)
C1 O1 C13 C8 45.6(3)
C11 C12 C13 O2 173.9(2)
C11 C12 C13 O1 -66.5(3)
C11 C12 C13 C8 52.5(4)
C9 C8 C13 O2 -177.0(2)
C7 C8 C13 O2 56.7(3)
C9 C8 C13 O1 63.2(3)
C7 C8 C13 O1 -63.2(3)
C9 C8 C13 C12 -52.6(3)
C7 C8 C13 C12 -178.9(2)
C7 N1 C14 C15 -165.8(3)
C7 N1 C14 C19 18.2(5)
C19 C14 C15 C16 -1.4(5)
N1 C14 C15 C16 -177.5(3)
C14 C15 C16 C17 -0.1(5)
C20 O3 C17 C18 -6.8(4)
C20 O3 C17 C16 171.9(3)
C15 C16 C17 C18 1.5(5)
C15 C16 C17 O3 -177.3(3)
O3 C17 C18 C19 177.3(3)
C16 C17 C18 C19 -1.4(4)
C17 C18 C19 C14 -0.1(4)
C15 C14 C19 C18 1.5(4)
N1 C14 C19 C18 177.5(3)
